data_7713893
loop_
_publ_author_name
'He, Haifeng'
'Zhang, Jia-kun'
'Wu, Xiao-yun'
'Zhao, Feng'
'Huang, Yu-zhen'
'Wang, Ming-cong'
'Feng, Chao-xuan'
'Mao, De-rui'
'Huang, Xuelong'
'Hu, Yi-fan'

_publ_section_title
;
 Hypso- or bathochromic phosphorescent mechanochromic mononuclear Cu(I)
 complexes with a bis(2-diphenylphosphinophenyl)ether auxiliary ligand
;
_journal_name_full 'Dalton Transactions'
_journal_paper_doi 10.1039/D3DT02064A
_journal_year 2023
_chemical_formula_moiety 'C51 H39 Cu N O P2, F6 P'
_chemical_formula_sum 'C51 H39 Cu F6 N O P3'
_chemical_formula_weight 952.28
_space_group_crystal_system monoclinic
_space_group_IT_number 14
_space_group_name_Hall '-P 2yn'
_space_group_name_H-M_alt 'P 1 21/n 1'
_atom_sites_solution_hydrogens geom
_atom_sites_solution_primary dual
_audit_creation_date 2022-08-25
_audit_creation_method
;
Olex2 1.5
(compiled 2022.04.07 svn.rca3783a0 for OlexSys, GUI svn.r6498)
;
_audit_update_record
;
2022-11-29 deposited with the CCDC.	2023-09-01 downloaded from the CCDC.
;
_cell_angle_alpha 90
_cell_angle_beta 114.2840(10)
_cell_angle_gamma 90
_cell_formula_units_Z 4
_cell_length_a 11.2406(4)
_cell_length_b 32.1855(13)
_cell_length_c 13.1783(6)
_cell_measurement_reflns_used 9890
_cell_measurement_temperature 193
_cell_measurement_theta_max 26.31
_cell_measurement_theta_min 2.36
_cell_volume 4345.8(3)
_computing_cell_refinement 'SAINT V8.40B (Bruker, 2019)'
_computing_data_collection 'APEX4 V2021.10-0 (Bruker, 2021)'
_computing_data_reduction 'SAINT V8.40B (Bruker, 2019)'
_computing_molecular_graphics 'Olex2 1.5 (Dolomanov et al., 2009)'
_computing_publication_material 'Olex2 1.5 (Dolomanov et al., 2009)'
_computing_structure_refinement 'SHELXL 2019/2 (Sheldrick, 2015)'
_computing_structure_solution 'SHELXT 2018/2 (Sheldrick, 2018)'
_diffrn_ambient_temperature 193.00
_diffrn_detector CPAD
_diffrn_detector_area_resol_mean 7.41
_diffrn_detector_type 'Bruker PHOTON 100'
_diffrn_measured_fraction_theta_full 0.999
_diffrn_measured_fraction_theta_max 0.997
_diffrn_measurement_device 'four-circle diffractometer'
_diffrn_measurement_device_type 'Bruker D8 VENTURE TXS PHOTON 100'
_diffrn_measurement_method '\w and \f shutterless scans'
_diffrn_measurement_specimen_support 'nylon loop'
_diffrn_radiation_monochromator 'Helios Multi-layer Optic'
_diffrn_radiation_probe x-ray
_diffrn_radiation_type MoK\a
_diffrn_radiation_wavelength 0.71073
_diffrn_reflns_av_R_equivalents 0.0607
_diffrn_reflns_av_unetI/netI 0.0524
_diffrn_reflns_Laue_measured_fraction_full 0.999
_diffrn_reflns_Laue_measured_fraction_max 0.997
_diffrn_reflns_limit_h_max 14
_diffrn_reflns_limit_h_min -12
_diffrn_reflns_limit_k_max 40
_diffrn_reflns_limit_k_min -40
_diffrn_reflns_limit_l_max 13
_diffrn_reflns_limit_l_min -16
_diffrn_reflns_number 37051
_diffrn_reflns_point_group_measured_fraction_full 0.999
_diffrn_reflns_point_group_measured_fraction_max 0.997
_diffrn_reflns_theta_full 25.242
_diffrn_reflns_theta_max 26.427
_diffrn_reflns_theta_min 1.810
_diffrn_source TXS
_diffrn_source_current 40.0
_diffrn_source_power 2.0
_diffrn_source_type 'Rotaing Anode'
_diffrn_source_voltage 50.0
_diffrn_standards_number 0
_exptl_absorpt_coefficient_mu 0.679
_exptl_absorpt_correction_T_max 0.7454
_exptl_absorpt_correction_T_min 0.6765
_exptl_absorpt_correction_type multi-scan
_exptl_absorpt_process_details
;
SADABS-2016/2 (Bruker,2016/2) was used for absorption correction.
wR2(int) was 0.0926 before and 0.0716 after correction.
The Ratio of minimum to maximum transmission is 0.9076.
The \l/2 correction factor is Not present.
;
_exptl_crystal_density_diffrn 1.455
_exptl_crystal_description block
_exptl_crystal_F_000 1952
_exptl_crystal_size_max 0.13
_exptl_crystal_size_mid 0.12
_exptl_crystal_size_min 0.1
_refine_diff_density_max 0.670
_refine_diff_density_min -0.427
_refine_diff_density_rms 0.064
_refine_ls_extinction_method none
_refine_ls_goodness_of_fit_ref 1.047
_refine_ls_hydrogen_treatment constr
_refine_ls_matrix_type full
_refine_ls_number_parameters 599
_refine_ls_number_reflns 8918
_refine_ls_number_restraints 85
_refine_ls_restrained_S_all 1.043
_refine_ls_R_factor_all 0.0643
_refine_ls_R_factor_gt 0.0444
_refine_ls_shift/su_max 0.001
_refine_ls_shift/su_mean 0.000
_refine_ls_structure_factor_coef Fsqd
_refine_ls_weighting_details 'w=1/[\s^2^(Fo^2^)+(0.0380P)^2^+3.7707P] where P=(Fo^2^+2Fc^2^)/3'
_refine_ls_weighting_scheme calc
_refine_ls_wR_factor_gt 0.0995
_refine_ls_wR_factor_ref 0.1101
_reflns_Friedel_coverage 0.000
_reflns_number_gt 7012
_reflns_number_total 8918
_reflns_threshold_expression 'I > 2\s(I)'
_cod_data_source_file d3dt02064a2.cif
_cod_data_source_block 220817lu_lgpz138076_w2_0m
_cod_depositor_comments
;
The following automatic conversions were performed:

data item '_diffrn_radiation_probe' value 'X-ray' was changed to
'x-ray' in accordance with the
/home/data/users/saulius/crontab/automatic-downloads/rss-feeds/RSC/lib/dictionaries/cif_core.dic
dictionary named 'cif_core.dic' version 2.4.2 last updated on
2011-04-26.

Automatic conversion script
Id: cif_fix_values 8170 2020-07-09 18:12:32Z antanas 
;
_cod_database_code 7713893
_shelx_shelxl_version_number 2019/2
_shelx_space_group_comment
;
The symmetry employed for this shelxl refinement is uniquely defined
by the following loop, which should always be used as a source of
symmetry information in preference to the above space-group names.
They are only intended as comments.
;
_shelx_estimated_absorpt_t_max 0.935
_shelx_estimated_absorpt_t_min 0.917
_olex2_refinement_description
;
1. Fixed Uiso
 At 1.2 times of:
  All C(H) groups
2. Restrained distances
 P1-C31B \\sim P1-C31A
 with sigma of 0.02
3. Rigid body (RIGU) restrains
 C36A, C34A, C35A, C33A, C31A, C32A, P1
 with sigma for 1-2 distances of 0.004 and sigma for 1-3 distances of 0.004
 C31B, C35B, C34B, C36B, C33B, C32B, P1
 with sigma for 1-2 distances of 0.004 and sigma for 1-3 distances of 0.004
4. Others
 Sof(C31B)=Sof(C36B)=Sof(H36B)=Sof(C35B)=Sof(H35B)=Sof(C34B)=Sof(H34B)=
 Sof(C33B)=Sof(H33B)=Sof(C32B)=Sof(H32B)=1-FVAR(1)
 Sof(C31A)=Sof(C36A)=Sof(H36A)=Sof(C35A)=Sof(H35A)=Sof(C34A)=Sof(H34A)=
 Sof(C33A)=Sof(H33A)=Sof(C32A)=Sof(H32A)=FVAR(1)
5.a Aromatic/amide H refined with riding coordinates:
 C23(H23), C8(H8), C14(H14), C2(H2), C38(H38), C22(H22), C16(H16), C39(H39),
 C17(H17), C21(H21), C20(H20), C36B(H36B), C35B(H35B), C34B(H34B), C33B(H33B),
 C32B(H32B), C44(H44), C12(H12), C15(H15), C3(H3), C40(H40), C43(H43), C6(H6),
 C52(H52), C26(H26), C41(H41), C9(H9), C10(H10), C48(H48), C51(H51), C5(H5),
 C4(H4), C11(H11), C30(H30), C28(H28), C27(H27), C29(H29), C50(H50), C49(H49),
 C36A(H36A), C35A(H35A), C34A(H34A), C33A(H33A), C32A(H32A)
5.b Fitted hexagon refined as free rotating group:
 C31B(C36B,C35B,C34B,C33B,C32B), C31A(C36A,C35A,C34A,C33A,C32A)
;
_olex2_submission_special_instructions 'No special instructions were received'
_site XU

loop_
_space_group_symop_operation_xyz
'x, y, z'
'-x+1/2, y+1/2, -z+1/2'
'-x, -y, -z'
'x-1/2, -y-1/2, z-1/2'

loop_
_atom_site_label
_atom_site_type_symbol
_atom_site_fract_x
_atom_site_fract_y
_atom_site_fract_z
_atom_site_U_iso_or_equiv
_atom_site_adp_type
_atom_site_occupancy
_atom_site_site_symmetry_order
_atom_site_calc_flag
_atom_site_refinement_flags_posn
_atom_site_refinement_flags_adp
_atom_site_refinement_flags_occupancy
_atom_site_disorder_assembly
_atom_site_disorder_group
Cu1 Cu 0.55075(3) 0.35303(2) 0.29996(3) 0.02425(9) Uani 1 1 d . . . . .
P1 P 0.69770(6) 0.35824(2) 0.22326(6) 0.02358(15) Uani 1 1 d D . . . .
P2 P 0.50875(6) 0.41241(2) 0.37508(6) 0.02326(15) Uani 1 1 d . . . . .
P3 P 0.61175(10) 0.09841(3) 0.34873(8) 0.0543(3) Uani 1 1 d . . . . .
O1 O 0.78424(16) 0.40573(5) 0.43711(15) 0.0257(4) Uani 1 1 d . . . . .
F5 F 0.5065(2) 0.07474(7) 0.24399(18) 0.0709(6) Uani 1 1 d . . . . .
F2 F 0.7096(2) 0.09877(7) 0.28860(19) 0.0688(6) Uani 1 1 d . . . . .
N1 N 0.4572(2) 0.29905(7) 0.30231(19) 0.0278(5) Uani 1 1 d . . . . .
C24 C 0.8661(2) 0.36663(7) 0.3248(2) 0.0224(5) Uani 1 1 d . . . . .
C7 C 0.5486(2) 0.40399(8) 0.5223(2) 0.0254(5) Uani 1 1 d . . . . .
F3 F 0.6721(3) 0.05540(8) 0.4036(2) 0.0978(9) Uani 1 1 d . . . . .
F6 F 0.7188(2) 0.12175(10) 0.4528(2) 0.0980(10) Uani 1 1 d . . . . .
C23 C 0.9738(3) 0.35115(8) 0.3098(2) 0.0313(6) Uani 1 1 d . . . . .
H23 H 0.960889 0.336058 0.244133 0.038 Uiso 1 1 calc R U . . .
C19 C 0.8899(2) 0.38899(8) 0.4210(2) 0.0244(5) Uani 1 1 d . . . . .
C18 C 0.7442(2) 0.44525(7) 0.3941(2) 0.0252(5) Uani 1 1 d . . . . .
C13 C 0.6142(2) 0.45467(7) 0.3704(2) 0.0246(5) Uani 1 1 d . . . . .
C25 C 0.6684(3) 0.40052(8) 0.1248(2) 0.0298(6) Uani 1 1 d . . . . .
C45 C 0.5214(3) 0.26570(8) 0.3576(2) 0.0300(6) Uani 1 1 d . . . . .
C8 C 0.4779(3) 0.37403(9) 0.5508(3) 0.0343(6) Uani 1 1 d . . . . .
H8 H 0.409772 0.359297 0.493805 0.041 Uiso 1 1 calc R U . . .
C14 C 0.5692(3) 0.49449(8) 0.3320(2) 0.0310(6) Uani 1 1 d . . . . .
H14 H 0.481740 0.501876 0.317044 0.037 Uiso 1 1 calc R U . . .
F1 F 0.5564(3) 0.14136(8) 0.2929(2) 0.1181(13) Uani 1 1 d . . . . .
C2 C 0.2954(2) 0.45407(8) 0.3895(2) 0.0312(6) Uani 1 1 d . . . . .
H2 H 0.341554 0.452062 0.468057 0.037 Uiso 1 1 calc R U . . .
C38 C 0.2552(3) 0.33035(9) 0.1814(2) 0.0328(6) Uani 1 1 d . . . . .
H38 H 0.300847 0.355329 0.182757 0.039 Uiso 1 1 calc R U . . .
C22 C 1.0990(3) 0.35754(9) 0.3895(3) 0.0370(7) Uani 1 1 d . . . . .
H22 H 1.171539 0.347428 0.377383 0.044 Uiso 1 1 calc R U . . .
C16 C 0.7787(3) 0.51285(9) 0.3377(3) 0.0376(7) Uani 1 1 d . . . . .
H16 H 0.834204 0.532644 0.325544 0.045 Uiso 1 1 calc R U . . .
C39 C 0.1237(3) 0.32873(10) 0.1224(3) 0.0381(7) Uani 1 1 d . . . . .
H39 H 0.077972 0.352660 0.083633 0.046 Uiso 1 1 calc R U . . .
C42 C 0.2559(3) 0.25780(9) 0.2343(2) 0.0313(6) Uani 1 1 d . . . . .
C17 C 0.8268(3) 0.47367(8) 0.3775(2) 0.0322(6) Uani 1 1 d . . . . .
H17 H 0.914616 0.466503 0.393037 0.039 Uiso 1 1 calc R U . . .
C1 C 0.3483(2) 0.43684(8) 0.3208(2) 0.0264(6) Uani 1 1 d . . . . .
C21 C 1.1191(3) 0.37847(9) 0.4862(2) 0.0347(7) Uani 1 1 d . . . . .
H21 H 1.205230 0.382158 0.541450 0.042 Uiso 1 1 calc R U . . .
C37 C 0.3243(2) 0.29543(8) 0.2403(2) 0.0282(6) Uani 1 1 d . . . . .
F4 F 0.5157(3) 0.09798(13) 0.4086(2) 0.1207(13) Uani 1 1 d . . . . .
C20 C 1.0143(3) 0.39416(9) 0.5032(2) 0.0327(6) Uani 1 1 d . . . . .
H20 H 1.027509 0.408270 0.570360 0.039 Uiso 1 1 calc R U . . .
C31B C 0.7072(16) 0.3143(3) 0.1399(9) 0.029(2) Uani 0.54(4) 1 d DG . P A 2
C36B C 0.7541(15) 0.2764(3) 0.1917(11) 0.034(2) Uani 0.54(4) 1 d G . P A 2
H36B H 0.783692 0.273977 0.270146 0.040 Uiso 0.54(4) 1 calc R U P A 2
C35B C 0.7577(13) 0.2422(3) 0.1288(16) 0.044(3) Uani 0.54(4) 1 d G . P A 2
H35B H 0.789768 0.216323 0.164207 0.052 Uiso 0.54(4) 1 calc R U P A 2
C34B C 0.7144(13) 0.2458(4) 0.0140(16) 0.044(3) Uani 0.54(4) 1 d G . P A 2
H34B H 0.716862 0.222379 -0.028990 0.052 Uiso 0.54(4) 1 calc R U P A 2
C33B C 0.6675(12) 0.2836(5) -0.0378(11) 0.047(2) Uani 0.54(4) 1 d G . P A 2
H33B H 0.637879 0.286090 -0.116248 0.056 Uiso 0.54(4) 1 calc R U P A 2
C32B C 0.6639(14) 0.3179(4) 0.0251(9) 0.038(2) Uani 0.54(4) 1 d G . P A 2
H32B H 0.631803 0.343744 -0.010310 0.045 Uiso 0.54(4) 1 calc R U P A 2
C44 C 0.4604(3) 0.22669(9) 0.3501(3) 0.0382(7) Uani 1 1 d . . . . .
H44 H 0.510607 0.203199 0.387239 0.046 Uiso 1 1 calc R U . . .
C12 C 0.6497(3) 0.42433(9) 0.6075(2) 0.0346(6) Uani 1 1 d . . . . .
H12 H 0.698896 0.444850 0.589845 0.041 Uiso 1 1 calc R U . . .
C15 C 0.6513(3) 0.52350(8) 0.3154(3) 0.0369(7) Uani 1 1 d . . . . .
H15 H 0.619837 0.550531 0.288843 0.044 Uiso 1 1 calc R U . . .
C3 C 0.1755(3) 0.47422(9) 0.3446(3) 0.0394(7) Uani 1 1 d . . . . .
H3 H 0.140034 0.485889 0.392366 0.047 Uiso 1 1 calc R U . . .
C47 C 0.6628(3) 0.27073(9) 0.4320(2) 0.0338(6) Uani 1 1 d . . . . .
C40 C 0.0548(3) 0.29181(10) 0.1184(2) 0.0395(7) Uani 1 1 d . . . . .
H40 H -0.037326 0.291084 0.078095 0.047 Uiso 1 1 calc R U . . .
C43 C 0.3298(3) 0.22299(9) 0.2895(3) 0.0402(7) Uani 1 1 d . . . . .
H43 H 0.288363 0.196873 0.284337 0.048 Uiso 1 1 calc R U . . .
C6 C 0.2788(3) 0.43991(9) 0.2058(2) 0.0360(7) Uani 1 1 d . . . . .
H6 H 0.313495 0.428058 0.157703 0.043 Uiso 1 1 calc R U . . .
C52 C 0.7092(3) 0.30753(10) 0.4887(2) 0.0386(7) Uani 1 1 d . . . . .
H52 H 0.650291 0.329863 0.479072 0.046 Uiso 1 1 calc R U . . .
C26 C 0.5397(3) 0.41176(10) 0.0593(3) 0.0398(7) Uani 1 1 d . . . . .
H26 H 0.470166 0.398245 0.069199 0.048 Uiso 1 1 calc R U . . .
C41 C 0.1189(3) 0.25751(10) 0.1716(3) 0.0396(7) Uani 1 1 d . . . . .
H41 H 0.071428 0.232639 0.166892 0.047 Uiso 1 1 calc R U . . .
C9 C 0.5063(3) 0.36564(10) 0.6611(3) 0.0428(7) Uani 1 1 d . . . . .
H9 H 0.456090 0.345658 0.679338 0.051 Uiso 1 1 calc R U . . .
C10 C 0.6069(3) 0.38599(10) 0.7449(3) 0.0459(8) Uani 1 1 d . . . . .
H10 H 0.626201 0.380130 0.820694 0.055 Uiso 1 1 calc R U . . .
C48 C 0.7484(3) 0.23773(11) 0.4493(3) 0.0504(9) Uani 1 1 d . . . . .
H48 H 0.717697 0.211875 0.413248 0.060 Uiso 1 1 calc R U . . .
C51 C 0.8395(3) 0.31256(12) 0.5590(3) 0.0542(10) Uani 1 1 d . . . . .
H51 H 0.869593 0.338082 0.597225 0.065 Uiso 1 1 calc R U . . .
C5 C 0.1595(3) 0.46015(10) 0.1612(3) 0.0453(8) Uani 1 1 d . . . . .
H5 H 0.112976 0.462250 0.082741 0.054 Uiso 1 1 calc R U . . .
C4 C 0.1079(3) 0.47729(9) 0.2305(3) 0.0432(8) Uani 1 1 d . . . . .
H4 H 0.026088 0.491161 0.199741 0.052 Uiso 1 1 calc R U . . .
C11 C 0.6793(3) 0.41507(11) 0.7172(3) 0.0449(8) Uani 1 1 d . . . . .
H11 H 0.750121 0.428748 0.774445 0.054 Uiso 1 1 calc R U . . .
C30 C 0.7682(3) 0.42131(10) 0.1098(3) 0.0440(8) Uani 1 1 d . . . . .
H30 H 0.856560 0.414245 0.154317 0.053 Uiso 1 1 calc R U . . .
C28 C 0.6127(4) 0.46284(11) -0.0339(3) 0.0547(9) Uani 1 1 d . . . . .
H28 H 0.593926 0.484279 -0.087817 0.066 Uiso 1 1 calc R U . . .
C27 C 0.5130(3) 0.44270(11) -0.0207(3) 0.0513(9) Uani 1 1 d . . . . .
H27 H 0.425096 0.449885 -0.066251 0.062 Uiso 1 1 calc R U . . .
C29 C 0.7400(4) 0.45221(11) 0.0305(3) 0.0546(9) Uani 1 1 d . . . . .
H29 H 0.808831 0.466152 0.020418 0.066 Uiso 1 1 calc R U . . .
C50 C 0.9250(3) 0.28030(17) 0.5732(3) 0.0701(13) Uani 1 1 d . . . . .
H50 H 1.015087 0.283803 0.619516 0.084 Uiso 1 1 calc R U . . .
C49 C 0.8803(4) 0.24276(15) 0.5201(4) 0.0697(13) Uani 1 1 d . . . . .
H49 H 0.939299 0.220302 0.531873 0.084 Uiso 1 1 calc R U . . .
C31A C 0.7226(19) 0.3110(3) 0.1538(10) 0.029(3) Uani 0.46(4) 1 d DG . P A 1
C36A C 0.7784(18) 0.2768(4) 0.2212(12) 0.036(3) Uani 0.46(4) 1 d G . P A 1
H36A H 0.809163 0.279141 0.299762 0.044 Uiso 0.46(4) 1 calc R U P A 1
C35A C 0.7890(15) 0.2392(3) 0.1737(17) 0.041(3) Uani 0.46(4) 1 d G . P A 1
H35A H 0.827098 0.215868 0.219715 0.049 Uiso 0.46(4) 1 calc R U P A 1
C34A C 0.7440(12) 0.2358(4) 0.0587(17) 0.039(3) Uani 0.46(4) 1 d G . P A 1
H34A H 0.751236 0.210096 0.026216 0.047 Uiso 0.46(4) 1 calc R U P A 1
C33A C 0.6882(11) 0.2699(5) -0.0087(12) 0.035(3) Uani 0.46(4) 1 d G . P A 1
H33A H 0.657438 0.267598 -0.087238 0.043 Uiso 0.46(4) 1 calc R U P A 1
C32A C 0.6776(15) 0.3075(4) 0.0389(10) 0.033(2) Uani 0.46(4) 1 d G . P A 1
H32A H 0.639502 0.330871 -0.007193 0.040 Uiso 0.46(4) 1 calc R U P A 1

loop_
_atom_site_aniso_label
_atom_site_aniso_U_11
_atom_site_aniso_U_22
_atom_site_aniso_U_33
_atom_site_aniso_U_23
_atom_site_aniso_U_13
_atom_site_aniso_U_12
Cu1 0.02335(16) 0.02366(16) 0.02786(18) -0.00102(13) 0.01267(13) -0.00166(12)
P1 0.0226(3) 0.0268(3) 0.0230(3) -0.0025(3) 0.0109(3) -0.0031(2)
P2 0.0220(3) 0.0226(3) 0.0269(4) -0.0015(3) 0.0118(3) -0.0001(2)
P3 0.0645(6) 0.0597(6) 0.0325(5) -0.0041(4) 0.0135(4) 0.0238(5)
O1 0.0241(9) 0.0248(9) 0.0313(10) -0.0004(7) 0.0146(7) -0.0011(7)
F5 0.0771(15) 0.0865(16) 0.0486(13) -0.0127(12) 0.0253(11) -0.0092(12)
F2 0.0839(16) 0.0663(14) 0.0635(15) -0.0131(11) 0.0377(12) -0.0062(11)
N1 0.0283(11) 0.0275(11) 0.0306(13) -0.0015(10) 0.0153(10) -0.0001(9)
C24 0.0211(12) 0.0246(12) 0.0219(13) 0.0017(10) 0.0092(10) -0.0005(9)
C7 0.0241(13) 0.0278(13) 0.0280(14) 0.0006(11) 0.0145(11) 0.0028(10)
F3 0.112(2) 0.0901(19) 0.092(2) 0.0450(16) 0.0423(17) 0.0371(16)
F6 0.0811(17) 0.134(2) 0.0555(15) -0.0433(15) 0.0043(13) 0.0219(16)
C23 0.0310(14) 0.0346(15) 0.0323(16) -0.0010(12) 0.0169(12) 0.0015(11)
C19 0.0221(12) 0.0266(13) 0.0275(14) 0.0015(11) 0.0133(10) -0.0009(9)
C18 0.0322(14) 0.0214(12) 0.0237(14) -0.0038(10) 0.0131(11) -0.0039(10)
C13 0.0299(13) 0.0212(12) 0.0244(14) -0.0037(10) 0.0128(10) -0.0031(10)
C25 0.0291(14) 0.0335(14) 0.0233(14) -0.0010(11) 0.0072(11) -0.0034(11)
C45 0.0402(15) 0.0262(13) 0.0314(15) -0.0004(11) 0.0227(12) 0.0024(11)
C8 0.0305(15) 0.0349(15) 0.0410(17) 0.0017(13) 0.0184(13) -0.0022(11)
C14 0.0357(15) 0.0253(13) 0.0313(15) -0.0011(11) 0.0129(12) 0.0000(11)
F1 0.146(3) 0.0629(16) 0.099(2) -0.0076(15) 0.004(2) 0.0595(17)
C2 0.0271(14) 0.0344(14) 0.0325(16) -0.0043(12) 0.0128(11) -0.0001(11)
C38 0.0310(15) 0.0347(15) 0.0349(16) -0.0021(12) 0.0156(12) -0.0054(11)
C22 0.0249(14) 0.0406(16) 0.0487(19) 0.0037(14) 0.0183(13) 0.0047(11)
C16 0.0468(17) 0.0296(15) 0.0400(17) -0.0025(13) 0.0217(14) -0.0148(12)
C39 0.0342(16) 0.0478(18) 0.0322(17) -0.0034(13) 0.0136(12) 0.0029(13)
C42 0.0368(15) 0.0358(15) 0.0250(15) -0.0069(12) 0.0165(12) -0.0092(11)
C17 0.0343(15) 0.0324(14) 0.0351(16) -0.0050(12) 0.0194(12) -0.0080(11)
C1 0.0245(13) 0.0225(12) 0.0320(15) -0.0043(11) 0.0115(11) -0.0013(10)
C21 0.0211(13) 0.0444(17) 0.0340(17) 0.0024(13) 0.0067(11) -0.0012(11)
C37 0.0268(13) 0.0372(15) 0.0247(14) -0.0075(11) 0.0146(11) -0.0063(11)
F4 0.0748(18) 0.235(4) 0.0571(17) -0.034(2) 0.0322(14) 0.018(2)
C20 0.0292(14) 0.0375(15) 0.0299(15) -0.0054(12) 0.0107(12) -0.0055(11)
C31B 0.023(5) 0.033(4) 0.039(4) -0.006(3) 0.020(3) -0.003(3)
C36B 0.036(5) 0.029(4) 0.042(4) -0.009(3) 0.023(4) -0.007(3)
C35B 0.050(5) 0.033(3) 0.053(7) -0.013(4) 0.026(5) -0.007(3)
C34B 0.053(5) 0.037(5) 0.053(6) -0.017(4) 0.035(5) -0.012(4)
C33B 0.052(5) 0.050(5) 0.047(5) -0.012(4) 0.029(4) -0.012(4)
C32B 0.041(5) 0.040(4) 0.036(4) -0.013(3) 0.020(3) -0.013(3)
C44 0.0569(19) 0.0268(14) 0.0340(17) -0.0002(12) 0.0220(14) -0.0012(13)
C12 0.0359(15) 0.0373(15) 0.0322(16) -0.0022(12) 0.0157(12) -0.0039(12)
C15 0.0507(18) 0.0240(14) 0.0364(17) 0.0022(12) 0.0183(14) -0.0034(12)
C3 0.0311(15) 0.0359(16) 0.054(2) -0.0093(14) 0.0207(14) 0.0011(12)
C47 0.0343(15) 0.0387(16) 0.0344(16) 0.0105(13) 0.0201(12) 0.0088(12)
C40 0.0285(15) 0.061(2) 0.0313(16) -0.0110(15) 0.0144(12) -0.0078(13)
C43 0.0556(19) 0.0323(15) 0.0384(18) -0.0059(13) 0.0252(15) -0.0134(13)
C6 0.0369(16) 0.0348(15) 0.0333(17) -0.0031(12) 0.0115(12) 0.0060(12)
C52 0.0335(15) 0.0472(18) 0.0345(17) 0.0163(14) 0.0135(13) 0.0042(13)
C26 0.0327(15) 0.0504(18) 0.0347(17) 0.0042(14) 0.0121(13) 0.0021(13)
C41 0.0381(16) 0.0491(18) 0.0369(18) -0.0136(14) 0.0210(13) -0.0201(14)
C9 0.0488(19) 0.0430(17) 0.047(2) 0.0124(15) 0.0301(16) 0.0021(14)
C10 0.056(2) 0.0522(19) 0.0329(18) 0.0132(15) 0.0221(15) 0.0134(15)
C48 0.055(2) 0.055(2) 0.053(2) 0.0204(17) 0.0337(17) 0.0233(16)
C51 0.0402(19) 0.074(2) 0.044(2) 0.0225(18) 0.0129(15) -0.0112(17)
C5 0.0409(17) 0.0427(18) 0.0383(18) -0.0012(14) 0.0022(14) 0.0076(13)
C4 0.0253(15) 0.0382(16) 0.058(2) -0.0026(15) 0.0087(14) 0.0062(12)
C11 0.0454(18) 0.057(2) 0.0294(17) -0.0002(15) 0.0122(14) -0.0015(15)
C30 0.0376(17) 0.0498(18) 0.0366(18) 0.0108(14) 0.0073(13) -0.0114(13)
C28 0.072(2) 0.0462(19) 0.0353(19) 0.0139(15) 0.0109(17) 0.0026(17)
C27 0.0458(19) 0.061(2) 0.040(2) 0.0107(16) 0.0100(15) 0.0099(16)
C29 0.061(2) 0.057(2) 0.041(2) 0.0136(16) 0.0154(16) -0.0185(17)
C50 0.0275(18) 0.127(4) 0.055(2) 0.037(3) 0.0161(16) 0.003(2)
C49 0.050(2) 0.107(4) 0.067(3) 0.046(3) 0.040(2) 0.048(2)
C31A 0.026(6) 0.036(5) 0.032(4) -0.015(3) 0.018(4) -0.015(4)
C36A 0.045(7) 0.033(4) 0.039(5) -0.009(3) 0.026(5) -0.007(3)
C35A 0.046(6) 0.038(4) 0.046(6) -0.010(4) 0.027(5) -0.007(3)
C34A 0.043(5) 0.034(4) 0.048(7) -0.015(4) 0.025(5) -0.011(3)
C33A 0.040(5) 0.038(6) 0.036(5) -0.017(4) 0.024(4) -0.012(4)
C32A 0.032(5) 0.039(5) 0.036(5) -0.013(3) 0.021(3) -0.008(4)

loop_
_atom_type_symbol
_atom_type_description
_atom_type_scat_dispersion_real
_atom_type_scat_dispersion_imag
_atom_type_scat_source
C C 0.0033 0.0016 'International Tables Vol C Tables 4.2.6.8 and 6.1.1.4'
H H 0.0000 0.0000 'International Tables Vol C Tables 4.2.6.8 and 6.1.1.4'
Cu Cu 0.3201 1.2651 'International Tables Vol C Tables 4.2.6.8 and 6.1.1.4'
F F 0.0171 0.0103 'International Tables Vol C Tables 4.2.6.8 and 6.1.1.4'
N N 0.0061 0.0033 'International Tables Vol C Tables 4.2.6.8 and 6.1.1.4'
O O 0.0106 0.0060 'International Tables Vol C Tables 4.2.6.8 and 6.1.1.4'
P P 0.1023 0.0942 'International Tables Vol C Tables 4.2.6.8 and 6.1.1.4'

loop_
_geom_angle_atom_site_label_1
_geom_angle_atom_site_label_2
_geom_angle_atom_site_label_3
_geom_angle
_geom_angle_site_symmetry_1
_geom_angle_site_symmetry_3
_geom_angle_publ_flag
P1 Cu1 P2 116.63(3) . . ?
N1 Cu1 P1 122.97(6) . . ?
N1 Cu1 P2 120.39(6) . . ?
C24 P1 Cu1 114.09(9) . . ?
C24 P1 C31A 99.2(6) . . ?
C25 P1 Cu1 115.00(9) . . ?
C25 P1 C24 103.89(11) . . ?
C25 P1 C31B 100.9(4) . . ?
C25 P1 C31A 106.4(4) . . ?
C31B P1 Cu1 116.4(5) . . ?
C31B P1 C24 104.8(5) . . ?
C31A P1 Cu1 116.4(6) . . ?
C7 P2 Cu1 109.39(8) . . ?
C13 P2 Cu1 110.83(8) . . ?
C13 P2 C7 105.58(12) . . ?
C1 P2 Cu1 122.51(9) . . ?
C1 P2 C7 104.60(12) . . ?
C1 P2 C13 102.55(11) . . ?
F5 P3 F2 89.50(13) . . ?
F3 P3 F5 90.20(15) . . ?
F3 P3 F2 88.84(14) . . ?
F3 P3 F6 89.39(16) . . ?
F6 P3 F5 179.04(15) . . ?
F6 P3 F2 89.63(15) . . ?
F1 P3 F5 90.29(14) . . ?
F1 P3 F2 88.95(17) . . ?
F1 P3 F3 177.7(2) . . ?
F1 P3 F6 90.09(16) . . ?
F1 P3 F4 91.2(2) . . ?
F4 P3 F5 90.68(15) . . ?
F4 P3 F2 179.74(18) . . ?
F4 P3 F3 90.97(19) . . ?
F4 P3 F6 90.19(16) . . ?
C18 O1 C19 116.34(19) . . ?
C45 N1 Cu1 121.95(18) . . ?
C45 N1 C37 117.8(2) . . ?
C37 N1 Cu1 120.15(17) . . ?
C23 C24 P1 122.6(2) . . ?
C19 C24 P1 119.77(18) . . ?
C19 C24 C23 117.6(2) . . ?
C8 C7 P2 118.1(2) . . ?
C12 C7 P2 123.4(2) . . ?
C12 C7 C8 118.4(3) . . ?
C24 C23 H23 119.6 . . ?
C22 C23 C24 120.7(3) . . ?
C22 C23 H23 119.6 . . ?
C24 C19 O1 118.9(2) . . ?
C20 C19 O1 118.9(2) . . ?
C20 C19 C24 122.2(2) . . ?
O1 C18 C13 115.1(2) . . ?
C17 C18 O1 122.9(2) . . ?
C17 C18 C13 122.0(2) . . ?
C18 C13 P2 117.78(18) . . ?
C14 C13 P2 123.7(2) . . ?
C14 C13 C18 118.1(2) . . ?
C26 C25 P1 118.3(2) . . ?
C30 C25 P1 123.0(2) . . ?
C30 C25 C26 118.7(3) . . ?
N1 C45 C44 122.7(3) . . ?
N1 C45 C47 117.6(2) . . ?
C44 C45 C47 119.8(2) . . ?
C7 C8 H8 119.8 . . ?
C9 C8 C7 120.5(3) . . ?
C9 C8 H8 119.8 . . ?
C13 C14 H14 119.7 . . ?
C15 C14 C13 120.6(3) . . ?
C15 C14 H14 119.7 . . ?
C1 C2 H2 119.7 . . ?
C1 C2 C3 120.6(3) . . ?
C3 C2 H2 119.7 . . ?
C39 C38 H38 119.7 . . ?
C39 C38 C37 120.6(3) . . ?
C37 C38 H38 119.7 . . ?
C23 C22 H22 119.9 . . ?
C21 C22 C23 120.3(3) . . ?
C21 C22 H22 119.9 . . ?
C17 C16 H16 119.5 . . ?
C15 C16 H16 119.5 . . ?
C15 C16 C17 121.0(3) . . ?
C38 C39 H39 119.8 . . ?
C38 C39 C40 120.4(3) . . ?
C40 C39 H39 119.8 . . ?
C43 C42 C37 117.3(3) . . ?
C43 C42 C41 124.4(3) . . ?
C41 C42 C37 118.2(3) . . ?
C18 C17 C16 118.6(3) . . ?
C18 C17 H17 120.7 . . ?
C16 C17 H17 120.7 . . ?
C2 C1 P2 122.5(2) . . ?
C2 C1 C6 118.8(2) . . ?
C6 C1 P2 118.6(2) . . ?
C22 C21 H21 119.9 . . ?
C22 C21 C20 120.2(2) . . ?
C20 C21 H21 119.9 . . ?
N1 C37 C38 118.5(2) . . ?
N1 C37 C42 122.3(2) . . ?
C38 C37 C42 119.2(2) . . ?
C19 C20 H20 120.6 . . ?
C21 C20 C19 118.9(3) . . ?
C21 C20 H20 120.6 . . ?
C36B C31B P1 119.3(5) . . ?
C36B C31B C32B 120.0 . . ?
C32B C31B P1 120.7(5) . . ?
C31B C36B H36B 120.0 . . ?
C31B C36B C35B 120.0 . . ?
C35B C36B H36B 120.0 . . ?
C36B C35B H35B 120.0 . . ?
C34B C35B C36B 120.0 . . ?
C34B C35B H35B 120.0 . . ?
C35B C34B H34B 120.0 . . ?
C33B C34B C35B 120.0 . . ?
C33B C34B H34B 120.0 . . ?
C34B C33B H33B 120.0 . . ?
C34B C33B C32B 120.0 . . ?
C32B C33B H33B 120.0 . . ?
C31B C32B H32B 120.0 . . ?
C33B C32B C31B 120.0 . . ?
C33B C32B H32B 120.0 . . ?
C45 C44 H44 120.2 . . ?
C43 C44 C45 119.7(3) . . ?
C43 C44 H44 120.2 . . ?
C7 C12 H12 119.6 . . ?
C11 C12 C7 120.7(3) . . ?
C11 C12 H12 119.6 . . ?
C14 C15 H15 120.1 . . ?
C16 C15 C14 119.8(3) . . ?
C16 C15 H15 120.1 . . ?
C2 C3 H3 120.0 . . ?
C4 C3 C2 120.0(3) . . ?
C4 C3 H3 120.0 . . ?
C52 C47 C45 120.7(2) . . ?
C52 C47 C48 119.0(3) . . ?
C48 C47 C45 120.2(3) . . ?
C39 C40 H40 119.9 . . ?
C41 C40 C39 120.3(3) . . ?
C41 C40 H40 119.9 . . ?
C42 C43 H43 120.0 . . ?
C44 C43 C42 120.0(3) . . ?
C44 C43 H43 120.0 . . ?
C1 C6 H6 119.8 . . ?
C5 C6 C1 120.4(3) . . ?
C5 C6 H6 119.8 . . ?
C47 C52 H52 119.2 . . ?
C47 C52 C51 121.5(3) . . ?
C51 C52 H52 119.2 . . ?
C25 C26 H26 119.9 . . ?
C27 C26 C25 120.1(3) . . ?
C27 C26 H26 119.9 . . ?
C42 C41 H41 119.4 . . ?
C40 C41 C42 121.2(3) . . ?
C40 C41 H41 119.4 . . ?
C8 C9 H9 119.7 . . ?
C10 C9 C8 120.6(3) . . ?
C10 C9 H9 119.7 . . ?
C9 C10 H10 120.4 . . ?
C9 C10 C11 119.2(3) . . ?
C11 C10 H10 120.4 . . ?
C47 C48 H48 120.2 . . ?
C47 C48 C49 119.6(4) . . ?
C49 C48 H48 120.2 . . ?
C52 C51 H51 120.3 . . ?
C50 C51 C52 119.4(4) . . ?
C50 C51 H51 120.3 . . ?
C6 C5 H5 119.9 . . ?
C4 C5 C6 120.2(3) . . ?
C4 C5 H5 119.9 . . ?
C3 C4 C5 119.9(3) . . ?
C3 C4 H4 120.1 . . ?
C5 C4 H4 120.1 . . ?
C12 C11 C10 120.6(3) . . ?
C12 C11 H11 119.7 . . ?
C10 C11 H11 119.7 . . ?
C25 C30 H30 119.8 . . ?
C29 C30 C25 120.5(3) . . ?
C29 C30 H30 119.8 . . ?
C27 C28 H28 119.9 . . ?
C27 C28 C29 120.3(3) . . ?
C29 C28 H28 119.9 . . ?
C26 C27 H27 119.9 . . ?
C28 C27 C26 120.2(3) . . ?
C28 C27 H27 119.9 . . ?
C30 C29 H29 119.9 . . ?
C28 C29 C30 120.3(3) . . ?
C28 C29 H29 119.9 . . ?
C51 C50 H50 119.9 . . ?
C51 C50 C49 120.2(3) . . ?
C49 C50 H50 119.9 . . ?
C48 C49 H49 119.9 . . ?
C50 C49 C48 120.3(3) . . ?
C50 C49 H49 119.9 . . ?
C36A C31A P1 117.0(6) . . ?
C36A C31A C32A 120.0 . . ?
C32A C31A P1 122.8(6) . . ?
C31A C36A H36A 120.0 . . ?
C31A C36A C35A 120.0 . . ?
C35A C36A H36A 120.0 . . ?
C36A C35A H35A 120.0 . . ?
C34A C35A C36A 120.0 . . ?
C34A C35A H35A 120.0 . . ?
C35A C34A H34A 120.0 . . ?
C33A C34A C35A 120.0 . . ?
C33A C34A H34A 120.0 . . ?
C34A C33A H33A 120.0 . . ?
C34A C33A C32A 120.0 . . ?
C32A C33A H33A 120.0 . . ?
C31A C32A H32A 120.0 . . ?
C33A C32A C31A 120.0 . . ?
C33A C32A H32A 120.0 . . ?

loop_
_geom_bond_atom_site_label_1
_geom_bond_atom_site_label_2
_geom_bond_distance
_geom_bond_site_symmetry_2
_geom_bond_publ_flag
Cu1 P1 2.2696(7) . ?
Cu1 P2 2.2891(7) . ?
Cu1 N1 2.037(2) . ?
P1 C24 1.834(2) . ?
P1 C25 1.814(3) . ?
P1 C31B 1.821(6) . ?
P1 C31A 1.856(7) . ?
P2 C7 1.823(3) . ?
P2 C13 1.822(3) . ?
P2 C1 1.822(3) . ?
P3 F5 1.594(2) . ?
P3 F2 1.599(3) . ?
P3 F3 1.580(2) . ?
P3 F6 1.593(2) . ?
P3 F1 1.569(3) . ?
P3 F4 1.577(3) . ?
O1 C19 1.397(3) . ?
O1 C18 1.390(3) . ?
N1 C45 1.331(3) . ?
N1 C37 1.382(3) . ?
C24 C23 1.396(4) . ?
C24 C19 1.385(4) . ?
C7 C8 1.395(4) . ?
C7 C12 1.390(4) . ?
C23 H23 0.9500 . ?
C23 C22 1.382(4) . ?
C19 C20 1.383(4) . ?
C18 C13 1.396(4) . ?
C18 C17 1.384(4) . ?
C13 C14 1.394(4) . ?
C25 C26 1.394(4) . ?
C25 C30 1.389(4) . ?
C45 C44 1.414(4) . ?
C45 C47 1.494(4) . ?
C8 H8 0.9500 . ?
C8 C9 1.381(4) . ?
C14 H14 0.9500 . ?
C14 C15 1.392(4) . ?
C2 H2 0.9500 . ?
C2 C1 1.387(4) . ?
C2 C3 1.390(4) . ?
C38 H38 0.9500 . ?
C38 C39 1.359(4) . ?
C38 C37 1.405(4) . ?
C22 H22 0.9500 . ?
C22 C21 1.376(4) . ?
C16 H16 0.9500 . ?
C16 C17 1.387(4) . ?
C16 C15 1.382(4) . ?
C39 H39 0.9500 . ?
C39 C40 1.407(4) . ?
C42 C37 1.419(4) . ?
C42 C43 1.407(4) . ?
C42 C41 1.416(4) . ?
C17 H17 0.9500 . ?
C1 C6 1.394(4) . ?
C21 H21 0.9500 . ?
C21 C20 1.382(4) . ?
C20 H20 0.9500 . ?
C31B C36B 1.3900 . ?
C31B C32B 1.3900 . ?
C36B H36B 0.9500 . ?
C36B C35B 1.3900 . ?
C35B H35B 0.9500 . ?
C35B C34B 1.3900 . ?
C34B H34B 0.9500 . ?
C34B C33B 1.3900 . ?
C33B H33B 0.9500 . ?
C33B C32B 1.3900 . ?
C32B H32B 0.9500 . ?
C44 H44 0.9500 . ?
C44 C43 1.357(4) . ?
C12 H12 0.9500 . ?
C12 C11 1.376(4) . ?
C15 H15 0.9500 . ?
C3 H3 0.9500 . ?
C3 C4 1.381(5) . ?
C47 C52 1.383(4) . ?
C47 C48 1.388(4) . ?
C40 H40 0.9500 . ?
C40 C41 1.347(4) . ?
C43 H43 0.9500 . ?
C6 H6 0.9500 . ?
C6 C5 1.386(4) . ?
C52 H52 0.9500 . ?
C52 C51 1.383(4) . ?
C26 H26 0.9500 . ?
C26 C27 1.389(4) . ?
C41 H41 0.9500 . ?
C9 H9 0.9500 . ?
C9 C10 1.378(5) . ?
C10 H10 0.9500 . ?
C10 C11 1.384(5) . ?
C48 H48 0.9500 . ?
C48 C49 1.398(5) . ?
C51 H51 0.9500 . ?
C51 C50 1.374(6) . ?
C5 H5 0.9500 . ?
C5 C4 1.382(5) . ?
C4 H4 0.9500 . ?
C11 H11 0.9500 . ?
C30 H30 0.9500 . ?
C30 C29 1.382(4) . ?
C28 H28 0.9500 . ?
C28 C27 1.367(5) . ?
C28 C29 1.372(5) . ?
C27 H27 0.9500 . ?
C29 H29 0.9500 . ?
C50 H50 0.9500 . ?
C50 C49 1.383(6) . ?
C49 H49 0.9500 . ?
C31A C36A 1.3900 . ?
C31A C32A 1.3900 . ?
C36A H36A 0.9500 . ?
C36A C35A 1.3900 . ?
C35A H35A 0.9500 . ?
C35A C34A 1.3900 . ?
C34A H34A 0.9500 . ?
C34A C33A 1.3900 . ?
C33A H33A 0.9500 . ?
C33A C32A 1.3900 . ?
C32A H32A 0.9500 . ?

loop_
_geom_torsion_atom_site_label_1
_geom_torsion_atom_site_label_2
_geom_torsion_atom_site_label_3
_geom_torsion_atom_site_label_4
_geom_torsion
_geom_torsion_site_symmetry_1
_geom_torsion_site_symmetry_2
_geom_torsion_site_symmetry_3
_geom_torsion_site_symmetry_4
_geom_torsion_publ_flag
Cu1 P1 C24 C23 147.5(2) . . . . ?
Cu1 P1 C24 C19 -32.2(2) . . . . ?
Cu1 P1 C25 C26 -33.5(3) . . . . ?
Cu1 P1 C25 C30 148.4(2) . . . . ?
Cu1 P1 C31B C36B -67.2(7) . . . . ?
Cu1 P1 C31B C32B 110.5(6) . . . . ?
Cu1 P1 C31A C36A -66.0(7) . . . . ?
Cu1 P1 C31A C32A 108.0(7) . . . . ?
Cu1 P2 C7 C8 -63.2(2) . . . . ?
Cu1 P2 C7 C12 113.5(2) . . . . ?
Cu1 P2 C13 C18 -40.0(2) . . . . ?
Cu1 P2 C13 C14 132.2(2) . . . . ?
Cu1 P2 C1 C2 140.31(19) . . . . ?
Cu1 P2 C1 C6 -42.6(2) . . . . ?
Cu1 N1 C45 C44 -172.7(2) . . . . ?
Cu1 N1 C45 C47 8.6(3) . . . . ?
Cu1 N1 C37 C38 -3.5(3) . . . . ?
Cu1 N1 C37 C42 176.4(2) . . . . ?
P1 C24 C23 C22 -178.8(2) . . . . ?
P1 C24 C19 O1 -1.8(3) . . . . ?
P1 C24 C19 C20 176.1(2) . . . . ?
P1 C25 C26 C27 -177.1(3) . . . . ?
P1 C25 C30 C29 177.4(3) . . . . ?
P1 C31B C36B C35B 177.8(11) . . . . ?
P1 C31B C32B C33B -177.7(11) . . . . ?
P1 C31A C36A C35A 174.2(12) . . . . ?
P1 C31A C32A C33A -173.8(13) . . . . ?
P2 C7 C8 C9 178.3(2) . . . . ?
P2 C7 C12 C11 -176.6(2) . . . . ?
P2 C13 C14 C15 -170.6(2) . . . . ?
P2 C1 C6 C5 -176.7(2) . . . . ?
O1 C19 C20 C21 -178.5(2) . . . . ?
O1 C18 C13 P2 -10.4(3) . . . . ?
O1 C18 C13 C14 177.0(2) . . . . ?
O1 C18 C17 C16 -177.8(2) . . . . ?
N1 C45 C44 C43 -3.9(4) . . . . ?
N1 C45 C47 C52 34.0(4) . . . . ?
N1 C45 C47 C48 -149.1(3) . . . . ?
C24 P1 C25 C26 -158.9(2) . . . . ?
C24 P1 C25 C30 23.0(3) . . . . ?
C24 P1 C31B C36B 59.9(7) . . . . ?
C24 P1 C31B C32B -122.4(6) . . . . ?
C24 P1 C31A C36A 56.9(7) . . . . ?
C24 P1 C31A C32A -129.1(8) . . . . ?
C24 C23 C22 C21 1.6(4) . . . . ?
C24 C19 C20 C21 3.6(4) . . . . ?
C7 P2 C13 C18 78.3(2) . . . . ?
C7 P2 C13 C14 -109.5(2) . . . . ?
C7 P2 C1 C2 15.4(3) . . . . ?
C7 P2 C1 C6 -167.5(2) . . . . ?
C7 C8 C9 C10 -1.5(5) . . . . ?
C7 C12 C11 C10 -1.6(5) . . . . ?
C23 C24 C19 O1 178.5(2) . . . . ?
C23 C24 C19 C20 -3.6(4) . . . . ?
C23 C22 C21 C20 -1.6(4) . . . . ?
C19 O1 C18 C13 155.4(2) . . . . ?
C19 O1 C18 C17 -25.7(3) . . . . ?
C19 C24 C23 C22 1.0(4) . . . . ?
C18 O1 C19 C24 -88.5(3) . . . . ?
C18 O1 C19 C20 93.6(3) . . . . ?
C18 C13 C14 C15 1.6(4) . . . . ?
C13 P2 C7 C8 177.5(2) . . . . ?
C13 P2 C7 C12 -5.8(3) . . . . ?
C13 P2 C1 C2 -94.7(2) . . . . ?
C13 P2 C1 C6 82.5(2) . . . . ?
C13 C18 C17 C16 1.0(4) . . . . ?
C13 C14 C15 C16 -0.3(4) . . . . ?
C25 P1 C24 C23 -86.5(2) . . . . ?
C25 P1 C24 C19 93.8(2) . . . . ?
C25 P1 C31B C36B 167.6(6) . . . . ?
C25 P1 C31B C32B -14.7(7) . . . . ?
C25 P1 C31A C36A 164.4(5) . . . . ?
C25 P1 C31A C32A -21.6(10) . . . . ?
C25 C26 C27 C28 -1.3(5) . . . . ?
C25 C30 C29 C28 0.4(6) . . . . ?
C45 N1 C37 C38 -179.9(3) . . . . ?
C45 N1 C37 C42 0.0(4) . . . . ?
C45 C44 C43 C42 0.2(5) . . . . ?
C45 C47 C52 C51 179.2(3) . . . . ?
C45 C47 C48 C49 -179.3(3) . . . . ?
C8 C7 C12 C11 0.1(4) . . . . ?
C8 C9 C10 C11 0.0(5) . . . . ?
C2 C1 C6 C5 0.5(4) . . . . ?
C2 C3 C4 C5 0.2(5) . . . . ?
C38 C39 C40 C41 -1.1(5) . . . . ?
C22 C21 C20 C19 -1.0(4) . . . . ?
C39 C38 C37 N1 -177.7(3) . . . . ?
C39 C38 C37 C42 2.4(4) . . . . ?
C39 C40 C41 C42 1.3(5) . . . . ?
C17 C18 C13 P2 170.7(2) . . . . ?
C17 C18 C13 C14 -1.9(4) . . . . ?
C17 C16 C15 C14 -0.6(5) . . . . ?
C1 P2 C7 C8 69.7(2) . . . . ?
C1 P2 C7 C12 -113.6(2) . . . . ?
C1 P2 C13 C18 -172.4(2) . . . . ?
C1 P2 C13 C14 -0.2(3) . . . . ?
C1 C2 C3 C4 -0.1(4) . . . . ?
C1 C6 C5 C4 -0.4(5) . . . . ?
C37 N1 C45 C44 3.7(4) . . . . ?
C37 N1 C45 C47 -174.9(2) . . . . ?
C37 C38 C39 C40 -0.8(5) . . . . ?
C37 C42 C43 C44 3.2(4) . . . . ?
C37 C42 C41 C40 0.3(4) . . . . ?
C31B P1 C24 C23 19.0(5) . . . . ?
C31B P1 C24 C19 -160.7(5) . . . . ?
C31B P1 C25 C26 92.7(6) . . . . ?
C31B P1 C25 C30 -85.4(6) . . . . ?
C31B C36B C35B C34B 0.0 . . . . ?
C36B C31B C32B C33B 0.0 . . . . ?
C36B C35B C34B C33B 0.0 . . . . ?
C35B C34B C33B C32B 0.0 . . . . ?
C34B C33B C32B C31B 0.0 . . . . ?
C32B C31B C36B C35B 0.0 . . . . ?
C44 C45 C47 C52 -144.7(3) . . . . ?
C44 C45 C47 C48 32.2(4) . . . . ?
C12 C7 C8 C9 1.5(4) . . . . ?
C15 C16 C17 C18 0.3(4) . . . . ?
C3 C2 C1 P2 176.8(2) . . . . ?
C3 C2 C1 C6 -0.3(4) . . . . ?
C47 C45 C44 C43 174.8(3) . . . . ?
C47 C52 C51 C50 0.0(5) . . . . ?
C47 C48 C49 C50 0.4(5) . . . . ?
C43 C42 C37 N1 -3.3(4) . . . . ?
C43 C42 C37 C38 176.5(3) . . . . ?
C43 C42 C41 C40 -178.3(3) . . . . ?
C6 C5 C4 C3 0.0(5) . . . . ?
C52 C47 C48 C49 -2.3(5) . . . . ?
C52 C51 C50 C49 -2.0(5) . . . . ?
C26 C25 C30 C29 -0.7(5) . . . . ?
C41 C42 C37 N1 177.9(3) . . . . ?
C41 C42 C37 C38 -2.2(4) . . . . ?
C41 C42 C43 C44 -178.2(3) . . . . ?
C9 C10 C11 C12 1.5(5) . . . . ?
C48 C47 C52 C51 2.2(5) . . . . ?
C51 C50 C49 C48 1.8(6) . . . . ?
C30 C25 C26 C27 1.1(5) . . . . ?
C27 C28 C29 C30 -0.6(6) . . . . ?
C29 C28 C27 C26 1.0(6) . . . . ?
C31A P1 C24 C23 23.1(5) . . . . ?
C31A P1 C24 C19 -156.7(5) . . . . ?
C31A P1 C25 C26 96.9(7) . . . . ?
C31A P1 C25 C30 -81.2(7) . . . . ?
C31A C36A C35A C34A 0.0 . . . . ?
C36A C31A C32A C33A 0.0 . . . . ?
C36A C35A C34A C33A 0.0 . . . . ?
C35A C34A C33A C32A 0.0 . . . . ?
C34A C33A C32A C31A 0.0 . . . . ?
C32A C31A C36A C35A 0.0 . . . . ?
